data_7112431
loop_
_publ_author_name
'Wei, Peifa'
'Yan, Xuzhou'
'Li, Jinying'
'Ma, Yingjie'
'Huang, Feihe'

_publ_section_title
;
 Two 2 : 3 copillar[5]arene constitutional isomers: syntheses, crystal
 structures and host-guest complexation of their derivatives with
 dicarboxylic acid sodium salts in water.
;
_journal_issue 11
_journal_name_full 'Chemical communications (Cambridge, England)'
_journal_page_first 1070
_journal_page_last 1072
_journal_paper_doi 10.1039/c2cc38355a
_journal_volume 49
_journal_year 2013
_chemical_formula_moiety 'C59 H74 Br4 Cl4 O10'
_chemical_formula_sum 'C59 H74 Br4 Cl4 O10'
_chemical_formula_weight 1404.62
_chemical_name_systematic
;
?
;
_space_group_IT_number 14
_symmetry_cell_setting monoclinic
_symmetry_space_group_name_Hall '-P 2ybc'
_symmetry_space_group_name_H-M 'P 1 21/c 1'
_atom_sites_solution_hydrogens geom
_atom_sites_solution_primary direct
_atom_sites_solution_secondary difmap
_audit_creation_method SHELXL-97
_cell_angle_alpha 90.00
_cell_angle_beta 109.625(4)
_cell_angle_gamma 90.00
_cell_formula_units_Z 4
_cell_length_a 26.1413(9)
_cell_length_b 11.8492(6)
_cell_length_c 21.3437(9)
_cell_measurement_reflns_used 6330
_cell_measurement_temperature 140(2)
_cell_measurement_theta_max 29.5229
_cell_measurement_theta_min 3.0337
_cell_volume 6227.2(5)
_computing_cell_refinement 'CrysAlis PRO (Agilent Technologies, 2011)'
_computing_data_collection 'CrysAlis PRO'
_computing_data_reduction 'CrysAlis PRO'
_computing_molecular_graphics 'OLEX2 (Dolomanov et al., 2009)'
_computing_publication_material OLEX2
_computing_structure_refinement 'SHELXL-97 (Sheldrick, 2008)'
_computing_structure_solution 'SHELXS-97 (Sheldrick, 2008)'
_diffrn_ambient_temperature 140(2)
_diffrn_detector_area_resol_mean 10.3592
_diffrn_measured_fraction_theta_full 0.996
_diffrn_measured_fraction_theta_max 0.996
_diffrn_measurement_device_type 'Xcalibur, Atlas, Gemini ultra'
_diffrn_measurement_method '\w scans'
_diffrn_radiation_monochromator graphite
_diffrn_radiation_source 'fine-focus sealed tube'
_diffrn_radiation_type MoK\a
_diffrn_radiation_wavelength 0.71073
_diffrn_reflns_av_R_equivalents 0.0425
_diffrn_reflns_av_sigmaI/netI 0.0651
_diffrn_reflns_limit_h_max 30
_diffrn_reflns_limit_h_min -31
_diffrn_reflns_limit_k_max 8
_diffrn_reflns_limit_k_min -14
_diffrn_reflns_limit_l_max 25
_diffrn_reflns_limit_l_min -21
_diffrn_reflns_number 27132
_diffrn_reflns_theta_full 25.35
_diffrn_reflns_theta_max 25.35
_diffrn_reflns_theta_min 3.25
_exptl_absorpt_coefficient_mu 2.811
_exptl_absorpt_correction_T_max 0.5285
_exptl_absorpt_correction_T_min 0.4395
_exptl_absorpt_correction_type multi-scan
_exptl_absorpt_process_details
;
CrysAlis PRO (Agilent Technologies, 2011)
;
_exptl_crystal_colour colorless
_exptl_crystal_density_diffrn 1.498
_exptl_crystal_density_method 'not measured'
_exptl_crystal_description block
_exptl_crystal_F_000 2864
_exptl_crystal_size_max 0.35
_exptl_crystal_size_mid 0.28
_exptl_crystal_size_min 0.26
_refine_diff_density_max 2.445
_refine_diff_density_min -1.741
_refine_diff_density_rms 0.105
_refine_ls_extinction_method none
_refine_ls_goodness_of_fit_ref 1.041
_refine_ls_hydrogen_treatment constr
_refine_ls_matrix_type full
_refine_ls_number_parameters 720
_refine_ls_number_reflns 11362
_refine_ls_number_restraints 172
_refine_ls_restrained_S_all 1.059
_refine_ls_R_factor_all 0.1051
_refine_ls_R_factor_gt 0.0660
_refine_ls_shift/su_max 0.001
_refine_ls_shift/su_mean 0.000
_refine_ls_structure_factor_coef Fsqd
_refine_ls_weighting_details 'calc w=1/[\s^2^(Fo^2^)+(0.0608P)^2^+23.7459P] where P=(Fo^2^+2Fc^2^)/3'
_refine_ls_weighting_scheme calc
_refine_ls_wR_factor_gt 0.1463
_refine_ls_wR_factor_ref 0.1664
_reflns_number_gt 7713
_reflns_number_total 11362
_reflns_threshold_expression >2sigma(I)
_cod_duplicate_entry 7108820
_cod_data_source_file c2cc38355a.txt
_cod_data_source_block 120105_wpf_xia
_cod_original_sg_symbol_H-M 'P 21/c'
_cod_database_code 7112431

loop_
_symmetry_equiv_pos_as_xyz
'x, y, z'
'-x, y+1/2, -z+1/2'
'-x, -y, -z'
'x, -y-1/2, z-1/2'

loop_
_atom_site_label
_atom_site_type_symbol
_atom_site_fract_x
_atom_site_fract_y
_atom_site_fract_z
_atom_site_U_iso_or_equiv
_atom_site_adp_type
_atom_site_occupancy
_atom_site_symmetry_multiplicity
_atom_site_calc_flag
_atom_site_refinement_flags
_atom_site_disorder_assembly
_atom_site_disorder_group
Br1 Br 1.06390(3) 0.66389(8) 0.34990(5) 0.0711(3) Uani 1 1 d . . .
Br2 Br 0.51112(2) 0.53674(7) 0.41287(4) 0.0511(2) Uani 1 1 d . . .
Br3 Br 1.04457(2) 0.11944(6) 0.44614(3) 0.03886(18) Uani 1 1 d . . .
Br4 Br 0.41954(7) 0.4143(2) 0.15680(13) 0.0931(7) Uani 0.537(2) 1 d P A 1
Cl1 Cl 0.86787(8) 0.45278(19) 0.19799(9) 0.0653(6) Uani 1 1 d . . .
Cl2 Cl 0.78739(7) 0.35954(13) 0.24903(8) 0.0435(4) Uani 1 1 d . . .
Cl3 Cl 0.69865(11) 0.5794(2) 0.26542(15) 0.0985(9) Uani 1 1 d . . .
Cl4 Cl 0.59055(13) 0.4926(3) 0.2161(3) 0.1585(19) Uani 1 1 d . . .
O1 O 0.91547(13) 0.5041(3) 0.39939(18) 0.0235(8) Uani 1 1 d . . .
O2 O 0.73139(13) 0.4711(3) 0.47105(18) 0.0244(8) Uani 1 1 d . . .
O3 O 0.82723(13) 0.1368(3) 0.37548(16) 0.0222(8) Uani 1 1 d . . .
O4 O 0.60534(14) 0.1900(4) 0.2663(2) 0.0446(12) Uani 1 1 d . . .
O5 O 0.74257(13) 0.1274(3) 0.14215(17) 0.0225(8) Uani 1 1 d . . .
O6 O 0.56226(14) 0.3981(3) 0.0350(2) 0.0358(10) Uani 1 1 d . . .
O7 O 0.76194(14) 0.4946(3) 0.01316(18) 0.0251(8) Uani 1 1 d . . .
O8 O 0.66050(14) 0.8005(3) 0.12866(18) 0.0277(9) Uani 1 1 d . . .
O9 O 0.87725(14) 0.7678(3) 0.19481(17) 0.0278(9) Uani 1 1 d . . .
O10 O 0.77017(14) 0.8056(3) 0.37643(17) 0.0274(9) Uani 1 1 d . . .
C1 C 0.87088(19) 0.7055(4) 0.4222(2) 0.0195(11) Uani 1 1 d . . .
H1A H 0.9107 0.6983 0.4338 0.023 Uiso 1 1 calc R . .
H1B H 0.8637 0.7605 0.4532 0.023 Uiso 1 1 calc R . .
C2 C 0.84717(18) 0.5920(4) 0.4303(2) 0.0173(11) Uani 1 1 d . . .
C3 C 0.80148(19) 0.5844(5) 0.4496(2) 0.0188(11) Uani 1 1 d . . .
H3 H 0.7862 0.6516 0.4600 0.023 Uiso 1 1 calc R . .
C4 C 0.77782(18) 0.4819(4) 0.4541(2) 0.0170(11) Uani 1 1 d . . .
C5 C 0.80121(18) 0.3814(4) 0.4430(2) 0.0165(10) Uani 1 1 d . . .
C6 C 0.84815(18) 0.3889(4) 0.4256(2) 0.0178(11) Uani 1 1 d . . .
H6 H 0.8652 0.3215 0.4185 0.021 Uiso 1 1 calc R . .
C7 C 0.87018(18) 0.4918(4) 0.4184(2) 0.0163(10) Uani 1 1 d . . .
C8 C 0.9392(2) 0.4037(5) 0.3844(3) 0.0259(12) Uani 1 1 d . . .
H8A H 0.9123 0.3615 0.3481 0.031 Uiso 1 1 calc R . .
H8B H 0.9520 0.3543 0.4241 0.031 Uiso 1 1 calc R . .
C9 C 0.9865(2) 0.4398(5) 0.3633(3) 0.0256(12) Uani 1 1 d . . .
H9A H 0.9743 0.5000 0.3294 0.031 Uiso 1 1 calc R . .
H9B H 0.9984 0.3748 0.3425 0.031 Uiso 1 1 calc R . .
C10 C 1.0344(2) 0.4827(6) 0.4205(3) 0.0323(14) Uani 1 1 d . . .
H10A H 1.0219 0.5451 0.4426 0.039 Uiso 1 1 calc R . .
H10B H 1.0475 0.4212 0.4534 0.039 Uiso 1 1 calc R . .
C11 C 1.0814(2) 0.5241(6) 0.4009(3) 0.0360(15) Uani 1 1 d . . .
H11A H 1.0913 0.4655 0.3739 0.043 Uiso 1 1 calc R . .
H11B H 1.1132 0.5367 0.4414 0.043 Uiso 1 1 calc R . .
C12 C 0.6981(2) 0.5690(5) 0.4637(3) 0.0241(12) Uani 1 1 d . . .
H12A H 0.6859 0.5949 0.4169 0.029 Uiso 1 1 calc R . .
H12B H 0.7191 0.6307 0.4922 0.029 Uiso 1 1 calc R . .
C13 C 0.6497(2) 0.5394(5) 0.4838(3) 0.0262(12) Uani 1 1 d . . .
H13A H 0.6253 0.6056 0.4763 0.031 Uiso 1 1 calc R . .
H13B H 0.6623 0.5218 0.5319 0.031 Uiso 1 1 calc R . .
C14 C 0.6181(2) 0.4395(5) 0.4455(3) 0.0278(13) Uani 1 1 d . . .
H14A H 0.6406 0.3707 0.4589 0.033 Uiso 1 1 calc R . .
H14B H 0.6111 0.4516 0.3974 0.033 Uiso 1 1 calc R . .
C15 C 0.5641(2) 0.4202(5) 0.4564(3) 0.0312(13) Uani 1 1 d . . .
H15A H 0.5700 0.4203 0.5047 0.037 Uiso 1 1 calc R . .
H15B H 0.5496 0.3453 0.4385 0.037 Uiso 1 1 calc R . .
C16 C 0.77750(19) 0.2669(4) 0.4489(2) 0.0197(11) Uani 1 1 d . . .
H16A H 0.7527 0.2751 0.4749 0.024 Uiso 1 1 calc R . .
H16B H 0.8074 0.2159 0.4740 0.024 Uiso 1 1 calc R . .
C17 C 0.74660(19) 0.2125(4) 0.3824(2) 0.0177(11) Uani 1 1 d . . .
C18 C 0.77216(18) 0.1534(4) 0.3456(2) 0.0169(11) Uani 1 1 d . . .
C19 C 0.74294(18) 0.1119(4) 0.2832(2) 0.0163(10) Uani 1 1 d . . .
H19 H 0.7615 0.0724 0.2586 0.020 Uiso 1 1 calc R . .
C20 C 0.68717(18) 0.1266(4) 0.2557(2) 0.0174(11) Uani 1 1 d . . .
C21 C 0.66105(19) 0.1809(5) 0.2938(3) 0.0247(12) Uani 1 1 d . . .
C22 C 0.69029(19) 0.2252(5) 0.3558(3) 0.0233(12) Uani 1 1 d . . .
H22 H 0.6717 0.2646 0.3804 0.028 Uiso 1 1 calc R A .
C23 C 0.85620(19) 0.0846(5) 0.3375(2) 0.0211(11) Uani 1 1 d . . .
H23A H 0.8556 0.1334 0.2996 0.025 Uiso 1 1 calc R . .
H23B H 0.8394 0.0112 0.3198 0.025 Uiso 1 1 calc R . .
C24 C 0.9138(2) 0.0674(5) 0.3834(3) 0.0251(12) Uani 1 1 d . . .
H24A H 0.9141 0.0112 0.4178 0.030 Uiso 1 1 calc R . .
H24B H 0.9280 0.1394 0.4061 0.030 Uiso 1 1 calc R . .
C25 C 0.9504(2) 0.0272(6) 0.3460(3) 0.0354(15) Uani 1 1 d . . .
H25A H 0.9543 0.0884 0.3163 0.043 Uiso 1 1 calc R . .
H25B H 0.9332 -0.0379 0.3179 0.043 Uiso 1 1 calc R . .
C26 C 1.0063(2) -0.0072(6) 0.3916(4) 0.0454(17) Uani 1 1 d . . .
H26A H 1.0278 -0.0355 0.3645 0.054 Uiso 1 1 calc R . .
H26B H 1.0028 -0.0693 0.4209 0.054 Uiso 1 1 calc R . .
C27 C 0.5741(5) 0.1984(16) 0.3181(7) 0.0455(18) Uani 0.538(18) 1 d PDU A 1
H27A H 0.5882 0.2569 0.3527 0.055 Uiso 0.538(18) 1 calc PR A 1
H27B H 0.5689 0.1253 0.3376 0.055 Uiso 0.538(18) 1 calc PR A 1
C28 C 0.5204(5) 0.2402(15) 0.2517(7) 0.0474(17) Uani 0.447(11) 1 d PDU A 1
H28A H 0.5339 0.2872 0.2222 0.057 Uiso 0.447(11) 1 calc PR A 1
H28B H 0.5028 0.1726 0.2262 0.057 Uiso 0.447(11) 1 calc PR A 1
C29 C 0.4794(5) 0.3052(15) 0.2704(7) 0.0515(17) Uani 0.448(11) 1 d PDU A 1
H29A H 0.4832 0.3882 0.2690 0.062 Uiso 0.448(11) 1 calc PR A 1
H29B H 0.4741 0.2801 0.3121 0.062 Uiso 0.448(11) 1 calc PR A 1
C30 C 0.4341(5) 0.2452(13) 0.1973(6) 0.0564(18) Uani 0.548(11) 1 d PDU A 1
H30A H 0.4018 0.2092 0.2032 0.068 Uiso 0.548(11) 1 calc PR A 1
H30B H 0.4516 0.1945 0.1737 0.068 Uiso 0.548(11) 1 calc PR A 1
C31 C 0.65637(19) 0.0867(4) 0.1860(2) 0.0187(11) Uani 1 1 d . A .
H31A H 0.6189 0.0662 0.1827 0.022 Uiso 1 1 calc R . .
H31B H 0.6741 0.0184 0.1761 0.022 Uiso 1 1 calc R . .
C32 C 0.65460(19) 0.1778(4) 0.1350(2) 0.0182(11) Uani 1 1 d . . .
C33 C 0.69957(18) 0.1989(4) 0.1156(2) 0.0179(11) Uani 1 1 d . A .
C34 C 0.69840(19) 0.2865(4) 0.0724(2) 0.0177(11) Uani 1 1 d . . .
H34 H 0.7298 0.3014 0.0608 0.021 Uiso 1 1 calc R A .
C35 C 0.65268(19) 0.3536(4) 0.0453(2) 0.0182(11) Uani 1 1 d . A .
C36 C 0.60735(19) 0.3310(4) 0.0636(3) 0.0214(11) Uani 1 1 d . . .
C37 C 0.60890(19) 0.2443(4) 0.1085(3) 0.0218(12) Uani 1 1 d . A .
H37 H 0.5779 0.2307 0.1211 0.026 Uiso 1 1 calc R . .
C38 C 0.7909(2) 0.1471(5) 0.1274(3) 0.0265(13) Uani 1 1 d . . .
H38A H 0.7837 0.1358 0.0798 0.040 Uiso 1 1 calc R . .
H38B H 0.8191 0.0944 0.1528 0.040 Uiso 1 1 calc R . .
H38C H 0.8032 0.2248 0.1395 0.040 Uiso 1 1 calc R . .
C39 C 0.5140(2) 0.3679(6) 0.0483(4) 0.060(2) Uani 1 1 d . . .
H39A H 0.4844 0.4185 0.0238 0.089 Uiso 1 1 calc R A .
H39B H 0.5204 0.3747 0.0961 0.089 Uiso 1 1 calc R . .
H39C H 0.5042 0.2899 0.0341 0.089 Uiso 1 1 calc R . .
C40 C 0.6536(2) 0.4493(4) -0.0011(2) 0.0202(11) Uani 1 1 d . . .
H40A H 0.6158 0.4711 -0.0269 0.024 Uiso 1 1 calc R A .
H40B H 0.6712 0.4230 -0.0329 0.024 Uiso 1 1 calc R . .
C41 C 0.68376(19) 0.5515(4) 0.0358(2) 0.0195(11) Uani 1 1 d . A .
C42 C 0.6577(2) 0.6276(4) 0.0650(2) 0.0217(11) Uani 1 1 d . . .
H42 H 0.6208 0.6151 0.0609 0.026 Uiso 1 1 calc R A .
C43 C 0.68473(19) 0.7216(4) 0.0999(2) 0.0191(11) Uani 1 1 d . A .
C44 C 0.73895(19) 0.7411(4) 0.1069(2) 0.0181(11) Uani 1 1 d . . .
C45 C 0.76485(19) 0.6651(4) 0.0785(2) 0.0192(11) Uani 1 1 d . A .
H45 H 0.8019 0.6771 0.0833 0.023 Uiso 1 1 calc R . .
C46 C 0.73797(19) 0.5714(4) 0.0429(2) 0.0180(11) Uani 1 1 d . . .
C47 C 0.8148(2) 0.5224(5) 0.0118(3) 0.0285(13) Uani 1 1 d . . .
H47A H 0.8258 0.4667 -0.0151 0.043 Uiso 1 1 calc R A .
H47B H 0.8408 0.5220 0.0572 0.043 Uiso 1 1 calc R . .
H47C H 0.8139 0.5976 -0.0077 0.043 Uiso 1 1 calc R . .
C48 C 0.6040(2) 0.7908(6) 0.1144(4) 0.0481(18) Uani 1 1 d . . .
H48A H 0.5857 0.7917 0.0661 0.072 Uiso 1 1 calc R . .
H48B H 0.5911 0.8542 0.1345 0.072 Uiso 1 1 calc R . .
H48C H 0.5959 0.7197 0.1326 0.072 Uiso 1 1 calc R . .
C49 C 0.7697(2) 0.8417(4) 0.1452(2) 0.0203(11) Uani 1 1 d . A .
H49A H 0.7441 0.9049 0.1413 0.024 Uiso 1 1 calc R . .
H49B H 0.7970 0.8663 0.1253 0.024 Uiso 1 1 calc R . .
C50 C 0.79794(19) 0.8141(4) 0.2181(2) 0.0187(11) Uani 1 1 d . . .
C51 C 0.77025(19) 0.8246(4) 0.2624(2) 0.0187(11) Uani 1 1 d . A .
H51 H 0.7343 0.8535 0.2474 0.022 Uiso 1 1 calc R . .
C52 C 0.79422(19) 0.7934(4) 0.3293(2) 0.0204(11) Uani 1 1 d . . .
C53 C 0.84645(18) 0.7486(4) 0.3513(2) 0.0190(11) Uani 1 1 d . A .
C54 C 0.87455(19) 0.7408(4) 0.3069(2) 0.0196(11) Uani 1 1 d . . .
H54 H 0.9106 0.7123 0.3217 0.024 Uiso 1 1 calc R A .
C55 C 0.85101(19) 0.7736(4) 0.2410(2) 0.0203(11) Uani 1 1 d . A .
C56 C 0.9322(2) 0.7320(5) 0.2180(3) 0.0321(14) Uani 1 1 d . . .
H56A H 0.9467 0.7331 0.1812 0.048 Uiso 1 1 calc R . .
H56B H 0.9344 0.6551 0.2357 0.048 Uiso 1 1 calc R . .
H56C H 0.9536 0.7829 0.2533 0.048 Uiso 1 1 calc R . .
C57 C 0.7165(2) 0.8496(5) 0.3580(3) 0.0286(13) Uani 1 1 d . . .
H57A H 0.6917 0.8003 0.3246 0.043 Uiso 1 1 calc R A .
H57B H 0.7157 0.9255 0.3395 0.043 Uiso 1 1 calc R . .
H57C H 0.7052 0.8532 0.3974 0.043 Uiso 1 1 calc R . .
C58 C 0.8128(3) 0.4832(6) 0.2253(4) 0.057(2) Uani 1 1 d . . .
H58A H 0.8248 0.5358 0.2635 0.068 Uiso 1 1 calc R . .
H58B H 0.7837 0.5206 0.1890 0.068 Uiso 1 1 calc R . .
C59 C 0.6588(4) 0.4677(7) 0.2261(5) 0.079(3) Uani 1 1 d . . .
H59A H 0.6712 0.3982 0.2526 0.094 Uiso 1 1 calc R . .
H59B H 0.6627 0.4560 0.1820 0.094 Uiso 1 1 calc R . .
Br4A Br 0.40708(9) 0.3362(3) 0.11858(15) 0.0931(7) Uani 0.463(2) 1 d P A 2
C28A C 0.5173(4) 0.1773(11) 0.2833(6) 0.0474(17) Uani 0.553(11) 1 d PDU A 2
H28C H 0.5161 0.0980 0.2682 0.057 Uiso 0.553(11) 1 calc PR A 2
H28D H 0.5042 0.1834 0.3216 0.057 Uiso 0.553(11) 1 calc PR A 2
C29A C 0.4907(5) 0.2582(12) 0.2286(6) 0.0515(17) Uani 0.552(11) 1 d PDU A 2
H29C H 0.4844 0.2197 0.1855 0.062 Uiso 0.552(11) 1 calc PR A 2
H29D H 0.5159 0.3218 0.2312 0.062 Uiso 0.552(11) 1 calc PR A 2
C27A C 0.5769(5) 0.2398(18) 0.2957(10) 0.0455(18) Uani 0.462(18) 1 d PDU A 2
H27C H 0.5705 0.3187 0.2796 0.055 Uiso 0.462(18) 1 calc PR A 2
H27D H 0.5973 0.2420 0.3440 0.055 Uiso 0.462(18) 1 calc PR A 2
C30A C 0.4291(5) 0.3122(17) 0.2301(8) 0.0564(18) Uani 0.452(11) 1 d PDU A 2
H30C H 0.4324 0.3834 0.2555 0.068 Uiso 0.452(11) 1 calc PR A 2
H30D H 0.4062 0.2567 0.2430 0.068 Uiso 0.452(11) 1 calc PR A 2

loop_
_atom_site_aniso_label
_atom_site_aniso_U_11
_atom_site_aniso_U_22
_atom_site_aniso_U_33
_atom_site_aniso_U_23
_atom_site_aniso_U_13
_atom_site_aniso_U_12
Br1 0.0346(4) 0.0713(6) 0.1020(7) 0.0398(5) 0.0160(4) -0.0061(4)
Br2 0.0235(3) 0.0553(5) 0.0721(5) 0.0210(4) 0.0128(3) 0.0134(3)
Br3 0.0208(3) 0.0519(4) 0.0384(3) -0.0035(3) 0.0026(2) -0.0044(3)
Br4 0.0467(8) 0.1279(19) 0.1145(17) 0.0773(12) 0.0400(10) 0.0366(11)
Cl1 0.0727(13) 0.0681(14) 0.0523(11) 0.0081(10) 0.0172(9) -0.0279(11)
Cl2 0.0650(10) 0.0255(9) 0.0370(8) 0.0035(7) 0.0130(7) -0.0115(7)
Cl3 0.0914(17) 0.0622(16) 0.124(2) -0.0548(15) 0.0127(15) -0.0102(13)
Cl4 0.111(2) 0.083(2) 0.329(6) -0.092(3) 0.137(3) -0.0501(18)
O1 0.0207(18) 0.018(2) 0.038(2) 0.0002(17) 0.0181(16) -0.0008(15)
O2 0.0183(17) 0.024(2) 0.035(2) 0.0098(17) 0.0141(15) 0.0043(15)
O3 0.0166(17) 0.029(2) 0.0179(17) -0.0031(16) 0.0023(14) 0.0009(15)
O4 0.0142(19) 0.060(3) 0.052(3) -0.022(2) 0.0015(18) 0.0053(19)
O5 0.0193(17) 0.022(2) 0.0277(19) 0.0045(16) 0.0094(15) 0.0075(15)
O6 0.0154(18) 0.029(2) 0.058(3) 0.022(2) 0.0065(17) 0.0081(16)
O7 0.0265(19) 0.021(2) 0.033(2) -0.0068(17) 0.0166(16) -0.0022(16)
O8 0.0242(19) 0.021(2) 0.040(2) -0.0071(18) 0.0133(16) 0.0022(16)
O9 0.0257(19) 0.038(3) 0.0255(19) 0.0038(18) 0.0159(16) 0.0028(17)
O10 0.0246(19) 0.033(2) 0.0270(19) 0.0042(17) 0.0120(15) 0.0119(17)
C1 0.020(2) 0.018(3) 0.020(2) -0.002(2) 0.006(2) -0.001(2)
C2 0.019(2) 0.017(3) 0.014(2) 0.000(2) 0.0034(19) -0.001(2)
C3 0.021(2) 0.021(3) 0.016(2) 0.000(2) 0.007(2) 0.005(2)
C4 0.014(2) 0.022(3) 0.015(2) 0.004(2) 0.0049(19) 0.001(2)
C5 0.017(2) 0.019(3) 0.011(2) 0.001(2) 0.0009(18) -0.002(2)
C6 0.017(2) 0.017(3) 0.018(2) -0.002(2) 0.0057(19) 0.004(2)
C7 0.015(2) 0.018(3) 0.014(2) 0.000(2) 0.0033(18) -0.001(2)
C8 0.020(3) 0.025(3) 0.036(3) -0.003(3) 0.012(2) 0.006(2)
C9 0.022(3) 0.029(3) 0.030(3) -0.003(3) 0.015(2) 0.006(2)
C10 0.026(3) 0.044(4) 0.027(3) 0.007(3) 0.009(2) 0.000(3)
C11 0.021(3) 0.049(4) 0.036(3) 0.009(3) 0.007(2) 0.002(3)
C12 0.020(3) 0.024(3) 0.030(3) -0.004(2) 0.011(2) 0.001(2)
C13 0.019(3) 0.031(3) 0.030(3) -0.007(3) 0.010(2) 0.002(2)
C14 0.022(3) 0.028(3) 0.036(3) -0.001(3) 0.012(2) 0.005(2)
C15 0.024(3) 0.030(4) 0.041(3) 0.010(3) 0.013(2) 0.005(2)
C16 0.021(2) 0.021(3) 0.018(2) 0.005(2) 0.008(2) 0.001(2)
C17 0.020(2) 0.012(3) 0.022(3) 0.001(2) 0.008(2) -0.006(2)
C18 0.015(2) 0.013(3) 0.021(2) 0.005(2) 0.0045(19) -0.0035(19)
C19 0.021(2) 0.011(3) 0.019(2) 0.003(2) 0.009(2) 0.000(2)
C20 0.016(2) 0.010(3) 0.024(3) 0.004(2) 0.003(2) -0.004(2)
C21 0.014(2) 0.026(3) 0.031(3) 0.001(2) 0.002(2) 0.000(2)
C22 0.019(3) 0.022(3) 0.031(3) -0.005(2) 0.011(2) -0.001(2)
C23 0.021(3) 0.019(3) 0.024(3) -0.003(2) 0.009(2) 0.001(2)
C24 0.022(3) 0.024(3) 0.028(3) -0.003(2) 0.007(2) -0.001(2)
C25 0.023(3) 0.040(4) 0.042(3) -0.018(3) 0.010(3) -0.002(3)
C26 0.026(3) 0.041(4) 0.066(4) -0.016(3) 0.011(3) 0.007(3)
C27 0.027(3) 0.073(4) 0.048(4) -0.005(3) 0.028(3) -0.003(3)
C28 0.030(3) 0.074(4) 0.049(3) 0.002(3) 0.027(3) -0.003(3)
C29 0.034(3) 0.075(4) 0.053(3) -0.001(3) 0.024(3) 0.001(3)
C30 0.039(3) 0.078(4) 0.055(4) 0.000(3) 0.020(3) 0.002(3)
C31 0.017(2) 0.012(3) 0.024(3) 0.001(2) 0.003(2) -0.002(2)
C32 0.019(2) 0.012(3) 0.021(2) -0.003(2) 0.002(2) -0.004(2)
C33 0.017(2) 0.017(3) 0.016(2) -0.007(2) 0.0014(19) 0.002(2)
C34 0.018(2) 0.015(3) 0.019(2) -0.002(2) 0.0045(19) 0.000(2)
C35 0.021(2) 0.013(3) 0.016(2) -0.005(2) 0.0009(19) -0.003(2)
C36 0.014(2) 0.014(3) 0.031(3) 0.003(2) 0.000(2) -0.002(2)
C37 0.013(2) 0.021(3) 0.029(3) 0.001(2) 0.004(2) -0.005(2)
C38 0.021(3) 0.032(4) 0.029(3) 0.001(3) 0.011(2) 0.005(2)
C39 0.019(3) 0.050(5) 0.109(6) 0.046(5) 0.021(3) 0.013(3)
C40 0.020(2) 0.018(3) 0.020(2) 0.001(2) 0.004(2) 0.000(2)
C41 0.023(3) 0.016(3) 0.016(2) 0.002(2) 0.002(2) 0.000(2)
C42 0.018(2) 0.019(3) 0.025(3) 0.002(2) 0.004(2) -0.001(2)
C43 0.025(3) 0.014(3) 0.018(2) 0.002(2) 0.006(2) 0.003(2)
C44 0.023(3) 0.014(3) 0.016(2) 0.002(2) 0.005(2) 0.003(2)
C45 0.018(2) 0.017(3) 0.021(3) 0.003(2) 0.005(2) -0.003(2)
C46 0.026(3) 0.012(3) 0.015(2) 0.003(2) 0.006(2) 0.000(2)
C47 0.032(3) 0.023(3) 0.037(3) -0.003(3) 0.021(2) -0.002(2)
C48 0.035(3) 0.035(4) 0.083(5) -0.020(4) 0.030(3) -0.001(3)
C49 0.027(3) 0.014(3) 0.019(2) 0.002(2) 0.006(2) -0.002(2)
C50 0.023(3) 0.011(3) 0.021(3) -0.002(2) 0.006(2) -0.002(2)
C51 0.020(2) 0.011(3) 0.025(3) 0.001(2) 0.007(2) 0.002(2)
C52 0.023(3) 0.015(3) 0.025(3) 0.000(2) 0.011(2) -0.003(2)
C53 0.017(2) 0.015(3) 0.025(3) 0.000(2) 0.006(2) -0.005(2)
C54 0.016(2) 0.015(3) 0.028(3) 0.001(2) 0.007(2) -0.004(2)
C55 0.021(3) 0.017(3) 0.023(3) -0.002(2) 0.008(2) -0.007(2)
C56 0.028(3) 0.035(4) 0.040(3) 0.000(3) 0.021(3) 0.001(3)
C57 0.026(3) 0.030(4) 0.035(3) 0.005(3) 0.017(2) 0.009(2)
C58 0.083(5) 0.029(4) 0.056(4) 0.006(3) 0.021(4) -0.018(4)
C59 0.090(6) 0.044(5) 0.120(8) -0.028(5) 0.059(6) -0.021(5)
Br4A 0.0467(8) 0.1279(19) 0.1145(17) 0.0773(12) 0.0400(10) 0.0366(11)
C28A 0.030(3) 0.074(4) 0.049(3) 0.002(3) 0.027(3) -0.003(3)
C29A 0.034(3) 0.075(4) 0.053(3) -0.001(3) 0.024(3) 0.001(3)
C27A 0.027(3) 0.073(4) 0.048(4) -0.005(3) 0.028(3) -0.003(3)
C30A 0.039(3) 0.078(4) 0.055(4) 0.000(3) 0.020(3) 0.002(3)

loop_
_atom_type_symbol
_atom_type_description
_atom_type_scat_dispersion_real
_atom_type_scat_dispersion_imag
_atom_type_scat_source
C C 0.0033 0.0016 'International Tables Vol C Tables 4.2.6.8 and 6.1.1.4'
H H 0.0000 0.0000 'International Tables Vol C Tables 4.2.6.8 and 6.1.1.4'
Br Br -0.2901 2.4595 'International Tables Vol C Tables 4.2.6.8 and 6.1.1.4'
Cl Cl 0.1484 0.1585 'International Tables Vol C Tables 4.2.6.8 and 6.1.1.4'
O O 0.0106 0.0060 'International Tables Vol C Tables 4.2.6.8 and 6.1.1.4'

loop_
_geom_angle_atom_site_label_1
_geom_angle_atom_site_label_2
_geom_angle_atom_site_label_3
_geom_angle
C7 O1 C8 117.3(4)
C4 O2 C12 116.9(4)
C18 O3 C23 118.1(4)
C27A O4 C21 122.5(8)
C27A O4 C27 25.8(10)
C21 O4 C27 115.2(5)
C33 O5 C38 118.3(4)
C36 O6 C39 116.5(4)
C46 O7 C47 116.7(4)
C43 O8 C48 116.9(4)
C55 O9 C56 117.0(4)
C52 O10 C57 119.5(4)
C2 C1 C53 111.1(4)
C2 C1 H1A 109.4
C53 C1 H1A 109.4
C2 C1 H1B 109.4
C53 C1 H1B 109.4
H1A C1 H1B 108.0
C3 C2 C7 117.7(5)
C3 C2 C1 121.1(5)
C7 C2 C1 121.2(4)
C4 C3 C2 121.8(5)
C4 C3 H3 119.1
C2 C3 H3 119.1
C3 C4 O2 123.5(4)
C3 C4 C5 120.5(4)
O2 C4 C5 116.0(4)
C4 C5 C6 117.7(5)
C4 C5 C16 122.4(4)
C6 C5 C16 119.9(4)
C7 C6 C5 121.4(5)
C7 C6 H6 119.3
C5 C6 H6 119.3
C6 C7 O1 123.8(4)
C6 C7 C2 120.8(4)
O1 C7 C2 115.4(4)
O1 C8 C9 107.0(4)
O1 C8 H8A 110.3
C9 C8 H8A 110.3
O1 C8 H8B 110.3
C9 C8 H8B 110.3
H8A C8 H8B 108.6
C8 C9 C10 113.1(4)
C8 C9 H9A 109.0
C10 C9 H9A 109.0
C8 C9 H9B 109.0
C10 C9 H9B 109.0
H9A C9 H9B 107.8
C11 C10 C9 114.6(5)
C11 C10 H10A 108.6
C9 C10 H10A 108.6
C11 C10 H10B 108.6
C9 C10 H10B 108.6
H10A C10 H10B 107.6
C10 C11 Br1 111.8(4)
C10 C11 H11A 109.3
Br1 C11 H11A 109.3
C10 C11 H11B 109.3
Br1 C11 H11B 109.3
H11A C11 H11B 107.9
O2 C12 C13 108.6(4)
O2 C12 H12A 110.0
C13 C12 H12A 110.0
O2 C12 H12B 110.0
C13 C12 H12B 110.0
H12A C12 H12B 108.4
C12 C13 C14 112.7(4)
C12 C13 H13A 109.1
C14 C13 H13A 109.1
C12 C13 H13B 109.1
C14 C13 H13B 109.1
H13A C13 H13B 107.8
C13 C14 C15 113.6(5)
C13 C14 H14A 108.8
C15 C14 H14A 108.8
C13 C14 H14B 108.8
C15 C14 H14B 108.8
H14A C14 H14B 107.7
C14 C15 Br2 111.5(4)
C14 C15 H15A 109.3
Br2 C15 H15A 109.3
C14 C15 H15B 109.3
Br2 C15 H15B 109.3
H15A C15 H15B 108.0
C5 C16 C17 114.0(4)
C5 C16 H16A 108.8
C17 C16 H16A 108.8
C5 C16 H16B 108.8
C17 C16 H16B 108.8
H16A C16 H16B 107.7
C18 C17 C22 117.9(4)
C18 C17 C16 122.6(4)
C22 C17 C16 119.4(4)
O3 C18 C17 116.0(4)
O3 C18 C19 123.2(4)
C17 C18 C19 120.8(4)
C18 C19 C20 121.6(5)
C18 C19 H19 119.2
C20 C19 H19 119.2
C21 C20 C19 117.8(4)
C21 C20 C31 121.3(4)
C19 C20 C31 120.9(4)
O4 C21 C20 116.4(4)
O4 C21 C22 122.7(5)
C20 C21 C22 120.8(4)
C21 C22 C17 121.0(5)
C21 C22 H22 119.5
C17 C22 H22 119.5
O3 C23 C24 107.1(4)
O3 C23 H23A 110.3
C24 C23 H23A 110.3
O3 C23 H23B 110.3
C24 C23 H23B 110.3
H23A C23 H23B 108.5
C23 C24 C25 111.8(4)
C23 C24 H24A 109.3
C25 C24 H24A 109.3
C23 C24 H24B 109.3
C25 C24 H24B 109.3
H24A C24 H24B 107.9
C24 C25 C26 113.1(5)
C24 C25 H25A 109.0
C26 C25 H25A 109.0
C24 C25 H25B 109.0
C26 C25 H25B 109.0
H25A C25 H25B 107.8
C25 C26 Br3 111.4(4)
C25 C26 H26A 109.3
Br3 C26 H26A 109.3
C25 C26 H26B 109.3
Br3 C26 H26B 109.3
H26A C26 H26B 108.0
O4 C27 C28 84.9(9)
O4 C27 H27A 114.5
C28 C27 H27A 114.5
O4 C27 H27B 114.5
C28 C27 H27B 114.5
H27A C27 H27B 111.6
C29 C28 C27 113.3(11)
C29 C28 H28A 108.9
C27 C28 H28A 108.9
C29 C28 H28B 108.9
C27 C28 H28B 108.9
H28A C28 H28B 107.7
C28 C29 C30 83.3(9)
C28 C29 H29A 114.8
C30 C29 H29A 114.8
C28 C29 H29B 114.8
C30 C29 H29B 114.8
H29A C29 H29B 111.8
C29 C30 Br4 87.5(8)
C29 C30 H30A 114.1
Br4 C30 H30A 114.1
C29 C30 H30B 114.1
Br4 C30 H30B 114.1
H30A C30 H30B 111.3
C20 C31 C32 111.1(4)
C20 C31 H31A 109.4
C32 C31 H31A 109.4
C20 C31 H31B 109.4
C32 C31 H31B 109.4
H31A C31 H31B 108.0
C37 C32 C33 118.2(5)
C37 C32 C31 120.8(4)
C33 C32 C31 120.9(4)
O5 C33 C34 124.9(4)
O5 C33 C32 115.0(4)
C34 C33 C32 120.1(4)
C33 C34 C35 122.0(5)
C33 C34 H34 119.0
C35 C34 H34 119.0
C34 C35 C36 118.0(5)
C34 C35 C40 120.0(4)
C36 C35 C40 122.0(4)
O6 C36 C35 116.4(5)
O6 C36 C37 123.4(4)
C35 C36 C37 120.2(4)
C32 C37 C36 121.5(5)
C32 C37 H37 119.2
C36 C37 H37 119.2
O5 C38 H38A 109.5
O5 C38 H38B 109.5
H38A C38 H38B 109.5
O5 C38 H38C 109.5
H38A C38 H38C 109.5
H38B C38 H38C 109.5
O6 C39 H39A 109.5
O6 C39 H39B 109.5
H39A C39 H39B 109.5
O6 C39 H39C 109.5
H39A C39 H39C 109.5
H39B C39 H39C 109.5
C35 C40 C41 112.3(4)
C35 C40 H40A 109.1
C41 C40 H40A 109.1
C35 C40 H40B 109.1
C41 C40 H40B 109.1
H40A C40 H40B 107.9
C46 C41 C42 118.2(5)
C46 C41 C40 121.6(5)
C42 C41 C40 120.1(4)
C43 C42 C41 121.3(5)
C43 C42 H42 119.4
C41 C42 H42 119.4
O8 C43 C42 123.5(4)
O8 C43 C44 116.2(4)
C42 C43 C44 120.3(5)
C45 C44 C43 118.4(5)
C45 C44 C49 120.0(4)
C43 C44 C49 121.6(5)
C44 C45 C46 121.7(5)
C44 C45 H45 119.2
C46 C45 H45 119.2
O7 C46 C41 116.2(4)
O7 C46 C45 123.6(4)
C41 C46 C45 120.2(5)
O7 C47 H47A 109.5
O7 C47 H47B 109.5
H47A C47 H47B 109.5
O7 C47 H47C 109.5
H47A C47 H47C 109.5
H47B C47 H47C 109.5
O8 C48 H48A 109.5
O8 C48 H48B 109.5
H48A C48 H48B 109.5
O8 C48 H48C 109.5
H48A C48 H48C 109.5
H48B C48 H48C 109.5
C44 C49 C50 111.8(4)
C44 C49 H49A 109.3
C50 C49 H49A 109.3
C44 C49 H49B 109.3
C50 C49 H49B 109.3
H49A C49 H49B 107.9
C51 C50 C55 118.8(4)
C51 C50 C49 119.9(4)
C55 C50 C49 121.2(4)
C50 C51 C52 121.1(4)
C50 C51 H51 119.4
C52 C51 H51 119.4
O10 C52 C53 115.8(4)
O10 C52 C51 124.4(4)
C53 C52 C51 119.8(5)
C54 C53 C52 118.7(5)
C54 C53 C1 121.2(4)
C52 C53 C1 120.0(4)
C53 C54 C55 121.2(5)
C53 C54 H54 119.4
C55 C54 H54 119.4
O9 C55 C54 123.5(4)
O9 C55 C50 116.3(4)
C54 C55 C50 120.2(5)
O9 C56 H56A 109.5
O9 C56 H56B 109.5
H56A C56 H56B 109.5
O9 C56 H56C 109.5
H56A C56 H56C 109.5
H56B C56 H56C 109.5
O10 C57 H57A 109.5
O10 C57 H57B 109.5
H57A C57 H57B 109.5
O10 C57 H57C 109.5
H57A C57 H57C 109.5
H57B C57 H57C 109.5
Cl2 C58 Cl1 110.8(4)
Cl2 C58 H58A 109.5
Cl1 C58 H58A 109.5
Cl2 C58 H58B 109.5
Cl1 C58 H58B 109.5
H58A C58 H58B 108.1
Cl3 C59 Cl4 110.8(5)
Cl3 C59 H59A 109.5
Cl4 C59 H59A 109.5
Cl3 C59 H59B 109.5
Cl4 C59 H59B 109.5
H59A C59 H59B 108.1
C29A C28A C27A 90.2(11)
C29A C28A H28C 113.6
C27A C28A H28C 113.6
C29A C28A H28D 113.6
C27A C28A H28D 113.6
H28C C28A H28D 110.9
C28A C29A C30A 114.4(10)
C28A C29A H29C 108.7
C30A C29A H29C 108.7
C28A C29A H29D 108.7
C30A C29A H29D 108.7
H29C C29A H29D 107.6
O4 C27A C28A 112.8(12)
O4 C27A H27C 109.0
C28A C27A H27C 109.0
O4 C27A H27D 109.0
C28A C27A H27D 109.0
H27C C27A H27D 107.8
C29A C30A Br4A 86.4(8)
C29A C30A H30C 114.3
Br4A C30A H30C 114.3
C29A C30A H30D 114.3
Br4A C30A H30D 114.3
H30C C30A H30D 111.4

loop_
_geom_bond_atom_site_label_1
_geom_bond_atom_site_label_2
_geom_bond_distance
Br1 C11 1.950(6)
Br2 C15 1.956(5)
Br3 C26 1.956(6)
Br4 C30 2.165(16)
Cl1 C58 1.761(8)
Cl2 C58 1.753(7)
Cl3 C59 1.719(8)
Cl4 C59 1.750(9)
O1 C7 1.382(6)
O1 C8 1.427(6)
O2 C4 1.384(6)
O2 C12 1.426(6)
O3 C18 1.379(6)
O3 C23 1.424(6)
O4 C27A 1.268(16)
O4 C21 1.379(6)
O4 C27 1.583(15)
O5 C33 1.370(6)
O5 C38 1.419(6)
O6 C36 1.382(6)
O6 C39 1.427(7)
O7 C46 1.376(6)
O7 C47 1.429(6)
O8 C43 1.384(6)
O8 C48 1.409(7)
O9 C55 1.380(6)
O9 C56 1.419(6)
O10 C52 1.362(6)
O10 C57 1.422(6)
C1 C2 1.514(7)
C1 C53 1.521(7)
C1 H1A 0.9900
C1 H1B 0.9900
C2 C3 1.391(7)
C2 C7 1.392(7)
C3 C4 1.381(7)
C3 H3 0.9500
C4 C5 1.394(7)
C5 C6 1.400(7)
C5 C16 1.515(7)
C6 C7 1.379(7)
C6 H6 0.9500
C8 C9 1.513(7)
C8 H8A 0.9900
C8 H8B 0.9900
C9 C10 1.513(7)
C9 H9A 0.9900
C9 H9B 0.9900
C10 C11 1.505(8)
C10 H10A 0.9900
C10 H10B 0.9900
C11 H11A 0.9900
C11 H11B 0.9900
C12 C13 1.508(7)
C12 H12A 0.9900
C12 H12B 0.9900
C13 C14 1.517(8)
C13 H13A 0.9900
C13 H13B 0.9900
C14 C15 1.522(7)
C14 H14A 0.9900
C14 H14B 0.9900
C15 H15A 0.9900
C15 H15B 0.9900
C16 C17 1.521(7)
C16 H16A 0.9900
C16 H16B 0.9900
C17 C18 1.380(7)
C17 C22 1.397(7)
C18 C19 1.384(7)
C19 C20 1.388(6)
C19 H19 0.9500
C20 C21 1.383(7)
C20 C31 1.511(7)
C21 C22 1.389(7)
C22 H22 0.9500
C23 C24 1.509(7)
C23 H23A 0.9900
C23 H23B 0.9900
C24 C25 1.513(7)
C24 H24A 0.9900
C24 H24B 0.9900
C25 C26 1.514(8)
C25 H25A 0.9900
C25 H25B 0.9900
C26 H26A 0.9900
C26 H26B 0.9900
C27 C28 1.699(15)
C27 H27A 0.9900
C27 H27B 0.9900
C28 C29 1.482(15)
C28 H28A 0.9900
C28 H28B 0.9900
C29 C30 1.762(15)
C29 H29A 0.9900
C29 H29B 0.9900
C30 H30A 0.9900
C30 H30B 0.9900
C31 C32 1.521(7)
C31 H31A 0.9900
C31 H31B 0.9900
C32 C37 1.384(7)
C32 C33 1.395(7)
C33 C34 1.382(7)
C34 C35 1.389(7)
C34 H34 0.9500
C35 C36 1.392(7)
C35 C40 1.512(7)
C36 C37 1.396(7)
C37 H37 0.9500
C38 H38A 0.9800
C38 H38B 0.9800
C38 H38C 0.9800
C39 H39A 0.9800
C39 H39B 0.9800
C39 H39C 0.9800
C40 C41 1.515(7)
C40 H40A 0.9900
C40 H40B 0.9900
C41 C46 1.394(7)
C41 C42 1.396(7)
C42 C43 1.393(7)
C42 H42 0.9500
C43 C44 1.393(7)
C44 C45 1.383(7)
C44 C49 1.515(7)
C45 C46 1.394(7)
C45 H45 0.9500
C47 H47A 0.9800
C47 H47B 0.9800
C47 H47C 0.9800
C48 H48A 0.9800
C48 H48B 0.9800
C48 H48C 0.9800
C49 C50 1.519(7)
C49 H49A 0.9900
C49 H49B 0.9900
C50 C51 1.375(7)
C50 C55 1.392(7)
C51 C52 1.402(7)
C51 H51 0.9500
C52 C53 1.392(7)
C53 C54 1.383(7)
C54 C55 1.387(7)
C54 H54 0.9500
C56 H56A 0.9800
C56 H56B 0.9800
C56 H56C 0.9800
C57 H57A 0.9800
C57 H57B 0.9800
C57 H57C 0.9800
C58 H58A 0.9900
C58 H58B 0.9900
C59 H59A 0.9900
C59 H59B 0.9900
Br4A C30A 2.271(17)
C28A C29A 1.490(14)
C28A C27A 1.664(14)
C28A H28C 0.9900
C28A H28D 0.9900
C29A C30A 1.744(14)
C29A H29C 0.9900
C29A H29D 0.9900
C27A H27C 0.9900
C27A H27D 0.9900
C30A H30C 0.9900
C30A H30D 0.9900
